data_4127938
loop_
_publ_author_name
'Xu, Jiancong'
'Chen, Jingjing'
'Gao, Feng'
'Xie, Shuguang'
'Xu, Xiaohua'
'Jin, Zhong'
'Yu, Jin-Quan'

_publ_section_title
;
 Sequential Functionalization of meta-C-H and ipso-C-O Bonds of Phenols.
;
_journal_issue 5
_journal_name_full 'Journal of the American Chemical Society'
_journal_page_first 1903
_journal_page_last 1907
_journal_paper_doi 10.1021/jacs.8b13403
_journal_volume 141
_journal_year 2019
_chemical_formula_sum 'C18 H17 F O3'
_chemical_formula_weight 300.32
_space_group_crystal_system monoclinic
_space_group_IT_number 14
_space_group_name_Hall '-P 2ybc'
_space_group_name_H-M_alt 'P 1 21/c 1'
_symmetry_space_group_name_Hall '-P 2ybc'
_symmetry_space_group_name_H-M 'P 1 21/c 1'
_atom_sites_solution_hydrogens geom
_audit_creation_method SHELXL-2014/8
_cell_angle_alpha 90
_cell_angle_beta 96.78(3)
_cell_angle_gamma 90
_cell_formula_units_Z 4
_cell_length_a 16.296(3)
_cell_length_b 12.490(3)
_cell_length_c 7.3775(15)
_cell_measurement_reflns_used 2685
_cell_measurement_temperature 113(2)
_cell_measurement_theta_max 27.8545
_cell_measurement_theta_min 2.0598
_cell_volume 1491.1(6)
_computing_cell_refinement crystalclear
_computing_data_collection crystalclear
_computing_data_reduction crystalclear
_computing_molecular_graphics 'Bruker SHELXTL'
_computing_publication_material 'Bruker SHELXTL'
_computing_structure_refinement 'SHELXL-97 (Sheldrick, 1997)'
_computing_structure_solution 'SHELXS-97 (Sheldrick, 1990)'
_diffrn_ambient_temperature 113(2)
_diffrn_measured_fraction_theta_full 0.998
_diffrn_measured_fraction_theta_max 0.998
_diffrn_measurement_device_type 'rigaku saturn'
_diffrn_radiation_type MoK\a
_diffrn_radiation_wavelength 0.71073
_diffrn_reflns_av_R_equivalents 0.0759
_diffrn_reflns_av_unetI/netI 0.0537
_diffrn_reflns_Laue_measured_fraction_full 0.998
_diffrn_reflns_Laue_measured_fraction_max 0.998
_diffrn_reflns_limit_h_max 19
_diffrn_reflns_limit_h_min -19
_diffrn_reflns_limit_k_max 14
_diffrn_reflns_limit_k_min -14
_diffrn_reflns_limit_l_max 8
_diffrn_reflns_limit_l_min -8
_diffrn_reflns_number 12396
_diffrn_reflns_point_group_measured_fraction_full 0.998
_diffrn_reflns_point_group_measured_fraction_max 0.998
_diffrn_reflns_theta_full 25.016
_diffrn_reflns_theta_max 25.016
_diffrn_reflns_theta_min 2.060
_diffrn_standards_decay_% 0
_diffrn_standards_interval_count 0
_diffrn_standards_interval_time 0
_diffrn_standards_number 0
_exptl_absorpt_coefficient_mu 0.098
_exptl_absorpt_correction_T_max 1.0000
_exptl_absorpt_correction_T_min 0.7088
_exptl_absorpt_correction_type multi-scan
_exptl_absorpt_process_details crystalclear
_exptl_crystal_density_diffrn 1.338
_exptl_crystal_F_000 632
_exptl_crystal_size_max 0.200
_exptl_crystal_size_mid 0.180
_exptl_crystal_size_min 0.120
_refine_diff_density_max 0.168
_refine_diff_density_min -0.196
_refine_diff_density_rms 0.044
_refine_ls_extinction_coef 0.020(4)
_refine_ls_extinction_expression Fc^*^=kFc[1+0.001xFc^2^\l^3^/sin(2\q)]^-1/4^
_refine_ls_extinction_method 'SHELXL-2014/8 (Sheldrick 2014'
_refine_ls_goodness_of_fit_ref 1.095
_refine_ls_hydrogen_treatment constr
_refine_ls_matrix_type full
_refine_ls_number_parameters 202
_refine_ls_number_reflns 2635
_refine_ls_number_restraints 0
_refine_ls_restrained_S_all 1.095
_refine_ls_R_factor_all 0.0835
_refine_ls_R_factor_gt 0.0589
_refine_ls_shift/su_max 0.001
_refine_ls_shift/su_mean 0.000
_refine_ls_structure_factor_coef Fsqd
_refine_ls_weighting_details 'w=1/[\s^2^(Fo^2^)+(0.0730P)^2^] where P=(Fo^2^+2Fc^2^)/3'
_refine_ls_weighting_scheme calc
_refine_ls_wR_factor_gt 0.1365
_refine_ls_wR_factor_ref 0.1491
_reflns_Friedel_coverage 0.000
_reflns_number_gt 1972
_reflns_number_total 2635
_reflns_threshold_expression 'I > 2\s(I)'
_cod_data_source_file ja8b13403_si_003.cif
_cod_data_source_block R20180626C1
_cod_depositor_comments
;
The following automatic conversions were performed:

'_exptl_absorpt_correction_type' value 'Multi-scan' changed to
'multi-scan' according to
/home/data/users/saulius/crontab/automatic-downloads/current/ACS/lib/dictionaries/cif_core.dic
dictionary named 'cif_core.dic' version 2.4.2 from 2011-04-26.

Automatic conversion script
Id: cif_fix_values 4973 2017-02-22 13:04:09Z antanas 
;
_cod_original_cell_volume 1491.1(5)
_cod_database_code 4127938
_shelx_shelxl_version_number 2014/8
_shelx_space_group_comment
;
The symmetry employed for this shelxl refinement is uniquely defined
by the following loop, which should always be used as a source of
symmetry information in preference to the above space-group names.
They are only intended as comments.
;
_shelx_estimated_absorpt_t_min 0.981
_shelx_estimated_absorpt_t_max 0.988

loop_
_space_group_symop_operation_xyz
'x, y, z'
'-x, y+1/2, -z+1/2'
'-x, -y, -z'
'x, -y-1/2, z-1/2'

loop_
_atom_site_label
_atom_site_type_symbol
_atom_site_fract_x
_atom_site_fract_y
_atom_site_fract_z
_atom_site_U_iso_or_equiv
_atom_site_adp_type
_atom_site_occupancy
_atom_site_site_symmetry_order
_atom_site_calc_flag
_atom_site_refinement_flags_posn
_atom_site_refinement_flags_adp
F1 F 0.23171(8) 0.13927(11) 0.3426(2) 0.0482(4) Uani 1 1 d . .
O1 O -0.02662(9) 0.21065(12) 0.5299(2) 0.0407(5) Uani 1 1 d . .
O2 O -0.07321(10) 0.37695(14) 0.5743(3) 0.0538(6) Uani 1 1 d . .
O3 O 0.43714(9) 0.87979(13) 0.3688(2) 0.0432(5) Uani 1 1 d . .
C1 C 0.25547(14) 0.24382(19) 0.3407(3) 0.0372(6) Uani 1 1 d . .
C2 C 0.33169(15) 0.26655(19) 0.2871(4) 0.0406(6) Uani 1 1 d . .
H2 H 0.3657 0.2107 0.2502 0.049 Uiso 1 1 calc R U
C3 C 0.35808(14) 0.37198(19) 0.2877(3) 0.0379(6) Uani 1 1 d . .
H3 H 0.4105 0.3879 0.2500 0.045 Uiso 1 1 calc R U
C4 C 0.30906(13) 0.45613(18) 0.3428(3) 0.0330(6) Uani 1 1 d . .
C5 C 0.23117(13) 0.42843(18) 0.3945(3) 0.0333(6) Uani 1 1 d . .
H5 H 0.1968 0.4837 0.4319 0.040 Uiso 1 1 calc R U
C6 C 0.20236(13) 0.32217(18) 0.3929(3) 0.0349(6) Uani 1 1 d . .
C7 C 0.12119(14) 0.29054(19) 0.4456(3) 0.0362(6) Uani 1 1 d . .
H7 H 0.1097 0.2160 0.4460 0.043 Uiso 1 1 calc R U
C8 C 0.06272(13) 0.35507(19) 0.4924(3) 0.0388(6) Uani 1 1 d . .
H8 H 0.0736 0.4298 0.4974 0.047 Uiso 1 1 calc R U
C9 C -0.01832(14) 0.31748(19) 0.5374(3) 0.0374(6) Uani 1 1 d . .
C10 C -0.10667(14) 0.1694(2) 0.5659(4) 0.0422(7) Uani 1 1 d . .
H10A H -0.1511 0.1999 0.4778 0.051 Uiso 1 1 calc R U
H10B H -0.1176 0.1891 0.6908 0.051 Uiso 1 1 calc R U
C11 C -0.10410(17) 0.0494(2) 0.5463(5) 0.0637(9) Uani 1 1 d . .
H11A H -0.0915 0.0310 0.4235 0.096 Uiso 1 1 calc R U
H11B H -0.1579 0.0192 0.5656 0.096 Uiso 1 1 calc R U
H11C H -0.0613 0.0200 0.6371 0.096 Uiso 1 1 calc R U
C12 C 0.33913(12) 0.56844(18) 0.3473(3) 0.0317(6) Uani 1 1 d . .
C13 C 0.28655(14) 0.65671(18) 0.3388(3) 0.0372(6) Uani 1 1 d . .
H13 H 0.2286 0.6449 0.3294 0.045 Uiso 1 1 calc R U
C14 C 0.31577(15) 0.76160(19) 0.3434(3) 0.0363(6) Uani 1 1 d . .
H14 H 0.2781 0.8199 0.3352 0.044 Uiso 1 1 calc R U
C15 C 0.40069(14) 0.78063(18) 0.3603(3) 0.0346(6) Uani 1 1 d . .
C16 C 0.45435(14) 0.6938(2) 0.3699(4) 0.0432(7) Uani 1 1 d . .
H16 H 0.5123 0.7059 0.3821 0.052 Uiso 1 1 calc R U
C17 C 0.42450(14) 0.5907(2) 0.3618(3) 0.0401(6) Uani 1 1 d . .
H17 H 0.4625 0.5328 0.3662 0.048 Uiso 1 1 calc R U
C18 C 0.38434(15) 0.9714(2) 0.3621(4) 0.0467(7) Uani 1 1 d . .
H18A H 0.3506 0.9743 0.2431 0.070 Uiso 1 1 calc R U
H18B H 0.4180 1.0364 0.3795 0.070 Uiso 1 1 calc R U
H18C H 0.3482 0.9663 0.4589 0.070 Uiso 1 1 calc R U

loop_
_atom_site_aniso_label
_atom_site_aniso_U_11
_atom_site_aniso_U_22
_atom_site_aniso_U_33
_atom_site_aniso_U_23
_atom_site_aniso_U_13
_atom_site_aniso_U_12
F1 0.0488(9) 0.0287(8) 0.0702(11) 0.0023(7) 0.0199(7) -0.0015(6)
O1 0.0325(9) 0.0316(9) 0.0595(12) 0.0000(8) 0.0119(8) -0.0033(7)
O2 0.0427(10) 0.0352(10) 0.0875(16) -0.0015(9) 0.0249(10) 0.0038(8)
O3 0.0408(9) 0.0328(10) 0.0578(12) 0.0007(8) 0.0128(8) -0.0047(8)
C1 0.0415(14) 0.0279(12) 0.0431(16) 0.0050(10) 0.0086(11) 0.0005(11)
C2 0.0418(15) 0.0332(14) 0.0494(17) 0.0025(11) 0.0162(12) 0.0101(11)
C3 0.0335(13) 0.0370(14) 0.0453(16) 0.0065(11) 0.0135(10) 0.0008(11)
C4 0.0302(12) 0.0333(13) 0.0358(14) 0.0044(10) 0.0054(10) 0.0037(10)
C5 0.0331(12) 0.0282(12) 0.0392(14) 0.0006(10) 0.0064(10) 0.0037(10)
C6 0.0325(13) 0.0319(13) 0.0406(15) 0.0020(10) 0.0060(10) 0.0014(10)
C7 0.0358(13) 0.0316(13) 0.0415(15) 0.0003(10) 0.0064(11) -0.0024(10)
C8 0.0309(13) 0.0305(13) 0.0563(17) -0.0017(11) 0.0103(11) -0.0041(11)
C9 0.0382(14) 0.0292(13) 0.0457(16) -0.0007(11) 0.0090(11) 0.0010(11)
C10 0.0326(13) 0.0394(15) 0.0562(18) 0.0041(12) 0.0125(11) -0.0069(11)
C11 0.0568(17) 0.0415(17) 0.097(3) 0.0051(16) 0.0248(16) -0.0104(14)
C12 0.0308(12) 0.0352(13) 0.0301(13) 0.0036(10) 0.0078(9) 0.0019(10)
C13 0.0300(13) 0.0378(14) 0.0444(16) -0.0018(11) 0.0073(10) 0.0013(11)
C14 0.0312(13) 0.0331(13) 0.0459(16) -0.0013(11) 0.0094(10) 0.0045(10)
C15 0.0380(14) 0.0343(13) 0.0333(14) 0.0003(10) 0.0118(10) -0.0030(10)
C16 0.0293(13) 0.0444(15) 0.0571(18) 0.0053(12) 0.0092(11) -0.0033(11)
C17 0.0308(12) 0.0380(14) 0.0530(17) 0.0065(12) 0.0108(11) 0.0044(11)
C18 0.0549(16) 0.0358(15) 0.0509(17) -0.0014(12) 0.0121(12) 0.0011(12)

loop_
_atom_type_symbol
_atom_type_description
_atom_type_scat_dispersion_real
_atom_type_scat_dispersion_imag
_atom_type_scat_source
C C 0.0033 0.0016 'International Tables Vol C Tables 4.2.6.8 and 6.1.1.4'
H H 0.0000 0.0000 'International Tables Vol C Tables 4.2.6.8 and 6.1.1.4'
O O 0.0106 0.0060 'International Tables Vol C Tables 4.2.6.8 and 6.1.1.4'
F F 0.0171 0.0103 'International Tables Vol C Tables 4.2.6.8 and 6.1.1.4'

loop_
_geom_angle_atom_site_label_1
_geom_angle_atom_site_label_2
_geom_angle_atom_site_label_3
_geom_angle
C9 O1 C10 115.62(18)
C15 O3 C18 117.75(18)
F1 C1 C2 117.9(2)
F1 C1 C6 119.0(2)
C2 C1 C6 123.1(2)
C1 C2 C3 119.0(2)
C1 C2 H2 120.5
C3 C2 H2 120.5
C2 C3 C4 121.6(2)
C2 C3 H3 119.2
C4 C3 H3 119.2
C3 C4 C5 117.0(2)
C3 C4 C12 120.95(19)
C5 C4 C12 122.1(2)
C6 C5 C4 122.6(2)
C6 C5 H5 118.7
C4 C5 H5 118.7
C1 C6 C5 116.6(2)
C1 C6 C7 119.4(2)
C5 C6 C7 124.0(2)
C8 C7 C6 126.9(2)
C8 C7 H7 116.5
C6 C7 H7 116.5
C7 C8 C9 123.7(2)
C7 C8 H8 118.1
C9 C8 H8 118.1
O2 C9 O1 122.9(2)
O2 C9 C8 123.8(2)
O1 C9 C8 113.31(19)
O1 C10 C11 107.38(19)
O1 C10 H10A 110.2
C11 C10 H10A 110.2
O1 C10 H10B 110.2
C11 C10 H10B 110.2
H10A C10 H10B 108.5
C10 C11 H11A 109.5
C10 C11 H11B 109.5
H11A C11 H11B 109.5
C10 C11 H11C 109.5
H11A C11 H11C 109.5
H11B C11 H11C 109.5
C13 C12 C17 116.3(2)
C13 C12 C4 123.16(19)
C17 C12 C4 120.5(2)
C14 C13 C12 122.4(2)
C14 C13 H13 118.8
C12 C13 H13 118.8
C13 C14 C15 119.7(2)
C13 C14 H14 120.2
C15 C14 H14 120.2
O3 C15 C16 115.8(2)
O3 C15 C14 125.3(2)
C16 C15 C14 118.9(2)
C17 C16 C15 120.7(2)
C17 C16 H16 119.6
C15 C16 H16 119.6
C16 C17 C12 121.9(2)
C16 C17 H17 119.1
C12 C17 H17 119.1
O3 C18 H18A 109.5
O3 C18 H18B 109.5
H18A C18 H18B 109.5
O3 C18 H18C 109.5
H18A C18 H18C 109.5
H18B C18 H18C 109.5

loop_
_geom_bond_atom_site_label_1
_geom_bond_atom_site_label_2
_geom_bond_distance
F1 C1 1.363(3)
O1 C9 1.342(3)
O1 C10 1.456(3)
O2 C9 1.218(3)
O3 C15 1.372(3)
O3 C18 1.429(3)
C1 C2 1.377(3)
C1 C6 1.391(3)
C2 C3 1.385(3)
C2 H2 0.9500
C3 C4 1.409(3)
C3 H3 0.9500
C4 C5 1.411(3)
C4 C12 1.485(3)
C5 C6 1.407(3)
C5 H5 0.9500
C6 C7 1.476(3)
C7 C8 1.325(3)
C7 H7 0.9500
C8 C9 1.476(3)
C8 H8 0.9500
C10 C11 1.507(4)
C10 H10A 0.9900
C10 H10B 0.9900
C11 H11A 0.9800
C11 H11B 0.9800
C11 H11C 0.9800
C12 C13 1.393(3)
C12 C17 1.410(3)
C13 C14 1.393(3)
C13 H13 0.9500
C14 C15 1.395(3)
C14 H14 0.9500
C15 C16 1.389(3)
C16 C17 1.376(3)
C16 H16 0.9500
C17 H17 0.9500
C18 H18A 0.9800
C18 H18B 0.9800
C18 H18C 0.9800

loop_
_geom_hbond_atom_site_label_D
_geom_hbond_atom_site_label_H
_geom_hbond_atom_site_label_A
_geom_hbond_distance_DH
_geom_hbond_distance_HA
_geom_hbond_distance_DA
_geom_hbond_angle_DHA
_geom_hbond_site_symmetry_A
C11 H11B F1 0.98 2.45 3.309(3) 145.8 3_556
C8 H8 O2 0.95 2.47 3.390(3) 162.9 3_566
C11 H11B F1 0.98 2.45 3.309(3) 145.8 3_556
C8 H8 O2 0.95 2.47 3.390(3) 162.9 3_566

loop_
_geom_torsion_atom_site_label_1
_geom_torsion_atom_site_label_2
_geom_torsion_atom_site_label_3
_geom_torsion_atom_site_label_4
_geom_torsion
F1 C1 C2 C3 -178.6(2)
C6 C1 C2 C3 1.2(4)
C1 C2 C3 C4 0.4(4)
C2 C3 C4 C5 -1.1(4)
C2 C3 C4 C12 178.4(2)
C3 C4 C5 C6 0.2(3)
C12 C4 C5 C6 -179.3(2)
F1 C1 C6 C5 177.9(2)
C2 C1 C6 C5 -2.0(4)
F1 C1 C6 C7 -1.1(3)
C2 C1 C6 C7 179.0(2)
C4 C5 C6 C1 1.3(3)
C4 C5 C6 C7 -179.8(2)
C1 C6 C7 C8 -177.6(2)
C5 C6 C7 C8 3.6(4)
C6 C7 C8 C9 177.8(2)
C10 O1 C9 O2 1.0(3)
C10 O1 C9 C8 -177.6(2)
C7 C8 C9 O2 -177.3(3)
C7 C8 C9 O1 1.3(3)
C9 O1 C10 C11 178.6(2)
C3 C4 C12 C13 157.4(2)
C5 C4 C12 C13 -23.2(3)
C3 C4 C12 C17 -23.0(3)
C5 C4 C12 C17 156.4(2)
C17 C12 C13 C14 0.3(3)
C4 C12 C13 C14 179.9(2)
C12 C13 C14 C15 -1.1(4)
C18 O3 C15 C16 -179.1(2)
C18 O3 C15 C14 0.7(3)
C13 C14 C15 O3 -179.1(2)
C13 C14 C15 C16 0.8(4)
O3 C15 C16 C17 -179.7(2)
C14 C15 C16 C17 0.4(4)
C15 C16 C17 C12 -1.3(4)
C13 C12 C17 C16 0.9(4)
C4 C12 C17 C16 -178.7(2)
